data_4062397
loop_
_publ_author_name
'Bonnet, Ludovic G.'
'Douthwaite, Richard E.'
'Kariuki, Benson M.'

_publ_section_title
;
 Synthesis of New Chiral N-Heterocyclic Carbene-Imine Ligands and Their
 Application to an Asymmetric Allylic Alkylation Reaction
;
_journal_issue 21
_journal_name_full Organometallics
_journal_page_first 4187
_journal_page_last 4189
_journal_paper_doi 10.1021/om034050z
_journal_volume 22
_journal_year 2003
_chemical_absolute_configuration ad
_chemical_formula_sum 'C25 H29 Cl2 N3 Pd'
_chemical_formula_weight 548.81
_space_group_IT_number 19
_symmetry_cell_setting orthorhombic
_symmetry_space_group_name_Hall 'P 2ac 2ab'
_symmetry_space_group_name_H-M 'P 21 21 21'
_cell_angle_alpha 90.00
_cell_angle_beta 90.00
_cell_angle_gamma 90.00
_cell_formula_units_Z 4
_cell_length_a 11.0731(6)
_cell_length_b 18.2240(10)
_cell_length_c 12.0902(6)
_cell_measurement_temperature 195(2)
_cell_volume 2439.8(2)
_diffrn_ambient_temperature 195(2)
_exptl_crystal_density_diffrn 1.494
_cod_depositor_comments
;
The following automatic conversions were performed:
'_symmetry_cell_setting' value 'Orthorhombic' changed to 'orthorhombic'
according to '/home/saulius/struct/CIF-dictionaries/cif_core.dic'
dictionary named 'cif_core.dic' version 2.4.1 from 2010-06-29.

Automatic conversion script
Id: cif_fix_enum 1527 2010-12-29 10:47:43Z saulius 
;
_cod_database_code 4062397

loop_
_symmetry_equiv_pos_as_xyz
'x, y, z'
'-x+1/2, -y, z+1/2'
'-x, y+1/2, -z+1/2'
'x+1/2, -y+1/2, -z'

loop_
_atom_site_label
_atom_site_type_symbol
_atom_site_fract_x
_atom_site_fract_y
_atom_site_fract_z
_atom_site_U_iso_or_equiv
_atom_site_adp_type
_atom_site_occupancy
_atom_site_symmetry_multiplicity
_atom_site_calc_flag
_atom_site_refinement_flags
_atom_site_disorder_assembly
_atom_site_disorder_group
Pd1 Pd 0.269316(16) 0.438038(10) -0.015900(15) 0.01977(7) Uani 1 1 d . . .
N1 N 0.2271(2) 0.51256(11) 0.10077(17) 0.0204(5) Uani 1 1 d . . .
N2 N 0.4827(2) 0.50199(12) 0.07828(19) 0.0223(5) Uani 1 1 d . . .
N3 N 0.4914(2) 0.38493(13) 0.1104(2) 0.0293(6) Uani 1 1 d . . .
Cl1 Cl 0.33526(6) 0.34707(4) -0.13558(6) 0.02692(16) Uani 1 1 d . . .
Cl2 Cl 0.09073(7) 0.46266(4) -0.11728(6) 0.03620(19) Uani 1 1 d . . .
C1 C 0.3012(2) 0.58038(14) 0.1036(2) 0.0223(6) Uani 1 1 d . . .
H1 H 0.319(3) 0.5931(14) 0.182(3) 0.027 Uiso 1 1 calc . . .
C2 C 0.2308(2) 0.64354(15) 0.0507(2) 0.0272(6) Uani 1 1 d . . .
H2A H 0.2106 0.6307 -0.0267 0.033 Uiso 1 1 calc R . .
H2B H 0.1542 0.6511 0.0914 0.033 Uiso 1 1 calc R . .
C3 C 0.3044(3) 0.71447(16) 0.0524(3) 0.0342(7) Uani 1 1 d . . .
H3A H 0.2598 0.7533 0.0123 0.041 Uiso 1 1 calc R . .
H3B H 0.3154 0.7308 0.1298 0.041 Uiso 1 1 calc R . .
C4 C 0.4278(3) 0.70340(15) -0.0015(3) 0.0307(6) Uani 1 1 d . . .
H4A H 0.4170 0.6932 -0.0813 0.037 Uiso 1 1 calc R . .
H4B H 0.4758 0.7490 0.0058 0.037 Uiso 1 1 calc R . .
C5 C 0.4960(3) 0.63996(15) 0.0523(2) 0.0259(6) Uani 1 1 d . . .
H5A H 0.5752 0.6334 0.0155 0.031 Uiso 1 1 calc R . .
H5B H 0.5106 0.6509 0.1314 0.031 Uiso 1 1 calc R . .
C6 C 0.4216(2) 0.57011(15) 0.0415(2) 0.0205(5) Uani 1 1 d . . .
H6 H 0.402(3) 0.5639(16) -0.039(2) 0.025 Uiso 1 1 calc . . .
C7 C 0.4235(2) 0.43751(16) 0.0634(2) 0.0226(5) Uani 1 1 d . . .
C8 C 0.5915(3) 0.48903(16) 0.1323(3) 0.0310(7) Uani 1 1 d . . .
C9 C 0.5951(3) 0.41633(17) 0.1524(3) 0.0381(8) Uani 1 1 d . . .
H9 H 0.6584 0.3910 0.1893 0.046 Uiso 1 1 calc R . .
C10 C 0.1485(3) 0.50524(15) 0.1774(2) 0.0257(6) Uani 1 1 d . . .
H10 H 0.1439 0.5447 0.2287 0.031 Uiso 1 1 calc R . .
C11 C 0.0650(2) 0.44480(16) 0.1971(2) 0.0242(6) Uani 1 1 d . . .
C12 C -0.0304(3) 0.45819(17) 0.2715(2) 0.0296(7) Uani 1 1 d . . .
H12 H -0.0363 0.5046 0.3070 0.035 Uiso 1 1 calc R . .
C13 C -0.1147(3) 0.40506(18) 0.2933(3) 0.0349(8) Uani 1 1 d . . .
H13 H -0.1798 0.4154 0.3420 0.042 Uiso 1 1 calc R . .
C14 C -0.1058(3) 0.33653(18) 0.2451(3) 0.0379(8) Uani 1 1 d . . .
H14 H -0.1639 0.2997 0.2612 0.046 Uiso 1 1 calc R . .
C15 C -0.0120(3) 0.32195(19) 0.1734(3) 0.0408(8) Uani 1 1 d . . .
H15 H -0.0059 0.2749 0.1400 0.049 Uiso 1 1 calc R . .
C16 C 0.0732(3) 0.37496(17) 0.1495(3) 0.0353(8) Uani 1 1 d . . .
H16 H 0.1378 0.3640 0.1005 0.042 Uiso 1 1 calc R . .
C17 C 0.4506(3) 0.30882(16) 0.1303(3) 0.0373(8) Uani 1 1 d . . .
H17 H 0.384(3) 0.2974(19) 0.077(3) 0.045 Uiso 1 1 calc . . .
C18 C 0.4008(4) 0.3036(2) 0.2470(3) 0.0538(10) Uani 1 1 d . . .
H18A H 0.4636 0.3177 0.3000 0.065 Uiso 1 1 calc R . .
H18B H 0.3751 0.2531 0.2618 0.065 Uiso 1 1 calc R . .
H18C H 0.3315 0.3367 0.2546 0.065 Uiso 1 1 calc R . .
C19 C 0.5538(4) 0.25633(17) 0.1092(4) 0.0540(10) Uani 1 1 d . . .
H19A H 0.5887 0.2662 0.0362 0.065 Uiso 1 1 calc R . .
H19B H 0.5238 0.2058 0.1116 0.065 Uiso 1 1 calc R . .
H19C H 0.6159 0.2630 0.1661 0.065 Uiso 1 1 calc R . .
C20 C 0.6916(3) 0.54267(16) 0.1528(3) 0.0325(7) Uani 1 1 d . . .
C21 C 0.6967(3) 0.58306(17) 0.2500(3) 0.0397(8) Uani 1 1 d . . .
H21 H 0.6353 0.5786 0.3045 0.048 Uiso 1 1 calc R . .
C22 C 0.7940(3) 0.63035(19) 0.2659(4) 0.0503(10) Uani 1 1 d . . .
H22 H 0.7993 0.6581 0.3322 0.060 Uiso 1 1 calc R . .
C23 C 0.8820(3) 0.63742(19) 0.1874(4) 0.0491(10) Uani 1 1 d . . .
H23 H 0.9464 0.6710 0.1990 0.059 Uiso 1 1 calc R . .
C24 C 0.8789(3) 0.59666(19) 0.0917(3) 0.0473(10) Uani 1 1 d . . .
H24 H 0.9411 0.6011 0.0380 0.057 Uiso 1 1 calc R . .
C25 C 0.7832(3) 0.54906(18) 0.0756(3) 0.0408(8) Uani 1 1 d . . .
H25 H 0.7802 0.5202 0.0102 0.049 Uiso 1 1 calc R . .

loop_
_atom_site_aniso_label
_atom_site_aniso_U_11
_atom_site_aniso_U_22
_atom_site_aniso_U_33
_atom_site_aniso_U_23
_atom_site_aniso_U_13
_atom_site_aniso_U_12
Pd1 0.01774(10) 0.01985(10) 0.02173(10) -0.00160(8) -0.00173(7) 0.00056(7)
N1 0.0199(11) 0.0192(11) 0.0222(10) -0.0028(9) -0.0022(10) 0.0000(9)
N2 0.0175(12) 0.0208(12) 0.0287(12) 0.0024(10) -0.0013(10) -0.0019(9)
N3 0.0237(13) 0.0227(13) 0.0415(15) 0.0051(12) -0.0098(11) 0.0014(10)
Cl1 0.0332(4) 0.0207(3) 0.0269(3) -0.0028(3) 0.0026(3) 0.0042(3)
Cl2 0.0274(4) 0.0471(5) 0.0341(4) -0.0078(3) -0.0123(3) 0.0081(3)
C1 0.0220(14) 0.0222(14) 0.0228(13) -0.0021(11) 0.0010(10) -0.0006(11)
C2 0.0213(14) 0.0243(14) 0.0361(15) 0.0018(12) 0.0020(12) 0.0043(12)
C3 0.0351(18) 0.0226(15) 0.0449(18) 0.0028(14) 0.0000(14) 0.0048(13)
C4 0.0319(15) 0.0216(14) 0.0384(17) 0.0033(14) 0.0036(14) -0.0009(11)
C5 0.0248(15) 0.0215(15) 0.0315(15) 0.0000(12) 0.0002(12) -0.0015(12)
C6 0.0186(13) 0.0188(13) 0.0240(13) -0.0001(11) -0.0007(10) 0.0039(11)
C7 0.0238(14) 0.0206(13) 0.0235(13) 0.0005(13) -0.0012(10) 0.0018(12)
C8 0.0218(15) 0.0292(16) 0.0420(17) 0.0019(14) -0.0068(13) 0.0008(12)
C9 0.0229(16) 0.0319(17) 0.059(2) 0.0041(15) -0.0168(15) 0.0004(13)
C10 0.0273(16) 0.0218(15) 0.0279(15) -0.0037(12) 0.0000(12) 0.0000(11)
C11 0.0229(14) 0.0251(15) 0.0247(13) 0.0013(12) -0.0004(10) -0.0060(12)
C12 0.0274(16) 0.0319(17) 0.0293(15) 0.0034(13) 0.0006(12) 0.0057(12)
C13 0.0205(16) 0.049(2) 0.0353(17) 0.0114(15) 0.0045(13) 0.0004(14)
C14 0.0296(18) 0.042(2) 0.0420(18) 0.0099(16) -0.0034(14) -0.0162(14)
C15 0.047(2) 0.0332(18) 0.0418(18) -0.0049(16) 0.0033(16) -0.0165(16)
C16 0.0345(18) 0.0346(18) 0.0367(17) -0.0057(15) 0.0146(14) -0.0104(14)
C17 0.0402(19) 0.0202(16) 0.052(2) 0.0087(15) -0.0153(16) -0.0014(14)
C18 0.063(3) 0.039(2) 0.060(2) 0.0139(19) -0.006(2) -0.0110(18)
C19 0.063(2) 0.0253(18) 0.074(3) -0.0042(18) -0.021(2) 0.0113(17)
C20 0.0203(15) 0.0269(16) 0.0503(19) 0.0048(14) -0.0114(13) -0.0012(12)
C21 0.0248(17) 0.0369(18) 0.057(2) -0.0067(16) -0.0058(14) 0.0012(13)
C22 0.040(2) 0.0335(19) 0.077(3) -0.0113(18) -0.015(2) -0.0004(16)
C23 0.030(2) 0.033(2) 0.083(3) 0.012(2) -0.0161(19) -0.0080(15)
C24 0.0300(19) 0.046(2) 0.066(3) 0.023(2) -0.0075(17) -0.0070(15)
C25 0.0302(17) 0.046(2) 0.0467(18) 0.0108(15) -0.0094(14) -0.0038(15)

loop_
_geom_bond_atom_site_label_1
_geom_bond_atom_site_label_2
_geom_bond_distance
_geom_bond_site_symmetry_2
_geom_bond_publ_flag
Pd1 C7 1.958(3) . ?
Pd1 N1 2.013(2) . ?
Pd1 Cl1 2.3185(7) . ?
Pd1 Cl2 2.3695(7) . ?
N1 C10 1.278(3) . ?
N1 C1 1.484(3) . ?
N2 C7 1.358(3) . ?
N2 C8 1.390(4) . ?
N2 C6 1.483(3) . ?
N3 C7 1.344(3) . ?
N3 C9 1.379(4) . ?
N3 C17 1.479(4) . ?
C1 C2 1.531(4) . ?
C1 C6 1.542(4) . ?
C2 C3 1.528(4) . ?
C3 C4 1.528(4) . ?
C4 C5 1.526(4) . ?
C5 C6 1.522(4) . ?
C8 C9 1.348(4) . ?
C8 C20 1.499(4) . ?
C10 C11 1.458(4) . ?
C11 C16 1.400(4) . ?
C11 C12 1.409(4) . ?
C12 C13 1.370(4) . ?
C13 C14 1.382(5) . ?
C14 C15 1.378(5) . ?
C15 C16 1.381(4) . ?
C17 C19 1.512(5) . ?
C17 C18 1.518(5) . ?
C20 C25 1.384(5) . ?
C20 C21 1.388(5) . ?
C21 C22 1.393(5) . ?
C22 C23 1.367(6) . ?
C23 C24 1.375(6) . ?
C24 C25 1.384(4) . ?
